data_7157354
loop_
_publ_author_name
'Konstandaras, Nicholas'
'Dunn, Michelle H.'
'Luis, Ena T.'
'Cole, Marcus L.'
'Harper, Jason B.'

_publ_section_title
;
 The pK<sub>a</sub> values of N-aryl imidazolinium salts, their higher
 homologues, and formamidinium salts in dimethyl sulfoxide.
;
_journal_issue 10
_journal_name_full 'Organic &amp; biomolecular chemistry'
_journal_page_first 1910
_journal_page_last 1917
_journal_paper_doi 10.1039/d0ob00036a
_journal_volume 18
_journal_year 2020
_chemical_formula_moiety 'C7.50 H8.50 I0.50 N'
_chemical_formula_sum 'C7.5 H8.5 I0.5 N'
_chemical_formula_weight 176.10
_chemical_name_common 167-C.HI
_space_group_crystal_system orthorhombic
_space_group_IT_number 56
_space_group_name_Hall '-P 2ab 2ac'
_space_group_name_H-M_alt 'P c c n'
_atom_sites_solution_hydrogens mixed
_atom_sites_solution_primary direct
_atom_sites_solution_secondary difmap
_audit_creation_method SHELXL-2014
_audit_update_record
;
2019-12-20 deposited with the CCDC.	2020-02-17 downloaded from the CCDC.
;
_cell_angle_alpha 90
_cell_angle_beta 90
_cell_angle_gamma 90
_cell_formula_units_Z 8
_cell_length_a 7.3978(4)
_cell_length_b 11.4140(4)
_cell_length_c 17.0191(8)
_cell_measurement_reflns_used 2114
_cell_measurement_temperature 151(2)
_cell_measurement_theta_max 30.524
_cell_measurement_theta_min 2.986
_cell_volume 1437.07(11)
_computing_cell_refinement 'Bruker Apex II software'
_computing_data_collection 'Bruker Apex II software'
_computing_data_reduction X-Seed
_computing_molecular_graphics 'X-Seed / POV-Ray'
_computing_publication_material 'Microsoft Office 2010'
_computing_structure_refinement 'SHELXL-2014 (Sheldrick, 2014)'
_computing_structure_solution 'SHELXS-2014 (Sheldrick, 2014)'
_diffrn_ambient_temperature 150(2)
_diffrn_measured_fraction_theta_full 0.998
_diffrn_measured_fraction_theta_max 0.958
_diffrn_measurement_device_type 'Bruker Kappa Apex II'
_diffrn_measurement_method 'omega scans'
_diffrn_radiation_type MoK\a
_diffrn_radiation_wavelength 0.71073
_diffrn_reflns_av_R_equivalents 0.0184
_diffrn_reflns_av_unetI/netI 0.0185
_diffrn_reflns_Laue_measured_fraction_full 0.998
_diffrn_reflns_Laue_measured_fraction_max 0.958
_diffrn_reflns_limit_h_max 10
_diffrn_reflns_limit_h_min -9
_diffrn_reflns_limit_k_max 13
_diffrn_reflns_limit_k_min -15
_diffrn_reflns_limit_l_max 24
_diffrn_reflns_limit_l_min -21
_diffrn_reflns_number 7072
_diffrn_reflns_point_group_measured_fraction_full 0.998
_diffrn_reflns_point_group_measured_fraction_max 0.958
_diffrn_reflns_theta_full 25.242
_diffrn_reflns_theta_max 30.524
_diffrn_reflns_theta_min 2.986
_diffrn_source 'Bruker Quazar Multilayer Optics'
_exptl_absorpt_coefficient_mu 2.213
_exptl_absorpt_correction_T_max 0.7461
_exptl_absorpt_correction_T_min 0.5902
_exptl_absorpt_correction_type multi-scan
_exptl_absorpt_process_details SADABS
_exptl_crystal_colour colourless
_exptl_crystal_density_diffrn 1.628
_exptl_crystal_description 'truncated block'
_exptl_crystal_F_000 696
_exptl_crystal_size_max 0.10
_exptl_crystal_size_mid 0.08
_exptl_crystal_size_min 0.03
_refine_diff_density_max 0.477
_refine_diff_density_min -0.344
_refine_diff_density_rms 0.065
_refine_ls_extinction_method none
_refine_ls_goodness_of_fit_ref 1.049
_refine_ls_hydrogen_treatment mixed
_refine_ls_matrix_type full
_refine_ls_number_parameters 106
_refine_ls_number_reflns 2114
_refine_ls_number_restraints 0
_refine_ls_restrained_S_all 1.049
_refine_ls_R_factor_all 0.0244
_refine_ls_R_factor_gt 0.0186
_refine_ls_shift/su_max 0.000
_refine_ls_shift/su_mean 0.000
_refine_ls_structure_factor_coef Fsqd
_refine_ls_weighting_details 'w=1/[\s^2^(Fo^2^)+(0.0213P)^2^+0.5006P] where P=(Fo^2^+2Fc^2^)/3'
_refine_ls_weighting_scheme calc
_refine_ls_wR_factor_gt 0.0454
_refine_ls_wR_factor_ref 0.0482
_reflns_Friedel_coverage 0.000
_reflns_number_gt 1726
_reflns_number_total 2114
_reflns_threshold_expression 'I > 2\s(I)'
_cod_data_source_file d0ob00036a2.cif
_cod_data_source_block 22
_cod_depositor_comments 'Adding full bibliography for 7157354--7157355.cif.'
_cod_original_formula_sum 'C7.50 H8.50 I0.50 N'
_cod_database_code 7157354
_shelx_space_group_comment
;
The symmetry employed for this shelxl refinement is uniquely defined
by the following loop, which should always be used as a source of
symmetry information in preference to the above space-group names.
They are only intended as comments.
;
_shelxl_version_number 2014-3

loop_
_space_group_symop_operation_xyz
'x, y, z'
'-x+1/2, -y+1/2, z'
'x+1/2, -y, -z+1/2'
'-x, y+1/2, -z+1/2'
'-x, -y, -z'
'x-1/2, y-1/2, -z'
'-x-1/2, y, z-1/2'
'x, -y-1/2, z-1/2'

loop_
_atom_site_label
_atom_site_type_symbol
_atom_site_fract_x
_atom_site_fract_y
_atom_site_fract_z
_atom_site_U_iso_or_equiv
_atom_site_adp_type
_atom_site_occupancy
_atom_site_site_symmetry_order
_atom_site_calc_flag
_atom_site_refinement_flags_posn
_atom_site_refinement_flags_adp
_atom_site_refinement_flags_occupancy
_atom_site_disorder_assembly
_atom_site_disorder_group
I1 I 0.2500 0.2500 0.03288(2) 0.02212(6) Uani 1 2 d S T P . .
C3 C 0.85372(19) 0.36187(12) 0.21019(8) 0.0160(3) Uani 1 1 d . . . . .
C7 C 0.8260(2) 0.46744(15) 0.33091(10) 0.0263(3) Uani 1 1 d . . . . .
C5 C 1.0025(2) 0.29145(15) 0.32540(9) 0.0224(3) Uani 1 1 d . . . . .
N1 N 0.80617(17) 0.34800(11) 0.12881(7) 0.0184(2) Uani 1 1 d . . . . .
C8 C 0.7859(2) 0.45686(14) 0.25159(10) 0.0216(3) Uani 1 1 d . . . . .
C4 C 0.9670(2) 0.28094(13) 0.24561(9) 0.0180(3) Uani 1 1 d . . . . .
C6 C 0.9311(2) 0.38377(15) 0.36773(9) 0.0260(3) Uani 1 1 d . . . . .
C2 C 0.8393(2) 0.44893(14) 0.07692(10) 0.0283(4) Uani 1 1 d . . . . .
H2A H 0.8270 0.4244 0.0220 0.042 Uiso 1 1 calc R U . . .
H2B H 0.9617 0.4789 0.0859 0.042 Uiso 1 1 calc R U . . .
H2C H 0.7511 0.5107 0.0884 0.042 Uiso 1 1 calc R U . . .
C1 C 0.7500 0.2500 0.09630(13) 0.0198(4) Uani 1 2 d S T P . .
H7 H 0.785(3) 0.5323(19) 0.3589(12) 0.032(6) Uiso 1 1 d . . . . .
H8 H 0.707(3) 0.5131(19) 0.2272(10) 0.023(5) Uiso 1 1 d . . . . .
H4 H 1.021(3) 0.2208(17) 0.2147(9) 0.020(5) Uiso 1 1 d . . . . .
H6 H 0.959(3) 0.3921(16) 0.4218(11) 0.038(5) Uiso 1 1 d . . . . .
H1 H 0.7500 0.2500 0.0408(17) 0.033(10) Uiso 1 2 d S . P . .
H5 H 1.077(3) 0.2334(14) 0.3523(12) 0.027(5) Uiso 1 1 d . . . . .

loop_
_atom_site_aniso_label
_atom_site_aniso_U_11
_atom_site_aniso_U_22
_atom_site_aniso_U_33
_atom_site_aniso_U_23
_atom_site_aniso_U_13
_atom_site_aniso_U_12
I1 0.03077(9) 0.01936(8) 0.01624(8) 0.000 0.000 0.00394(6)
C3 0.0128(6) 0.0158(6) 0.0195(7) 0.0013(5) 0.0002(5) -0.0022(5)
C7 0.0227(8) 0.0257(8) 0.0306(8) -0.0116(7) 0.0054(7) -0.0048(7)
C5 0.0186(7) 0.0252(7) 0.0234(8) 0.0051(6) -0.0036(6) -0.0044(6)
N1 0.0185(6) 0.0198(6) 0.0170(6) 0.0049(5) 0.0006(5) 0.0003(5)
C8 0.0182(7) 0.0171(7) 0.0296(9) -0.0001(6) 0.0013(6) 0.0006(5)
C4 0.0160(7) 0.0159(6) 0.0220(7) 0.0011(6) 0.0004(6) -0.0001(5)
C6 0.0234(8) 0.0354(9) 0.0194(7) -0.0040(7) 0.0007(6) -0.0104(7)
C2 0.0309(9) 0.0267(8) 0.0271(8) 0.0126(7) 0.0032(7) 0.0017(7)
C1 0.0180(9) 0.0263(10) 0.0150(9) 0.000 0.000 0.0054(8)

loop_
_atom_type_symbol
_atom_type_description
_atom_type_scat_dispersion_real
_atom_type_scat_dispersion_imag
_atom_type_scat_source
C C 0.0033 0.0016 'International Tables Vol C Tables 4.2.6.8 and 6.1.1.4'
H H 0.0000 0.0000 'International Tables Vol C Tables 4.2.6.8 and 6.1.1.4'
N N 0.0061 0.0033 'International Tables Vol C Tables 4.2.6.8 and 6.1.1.4'
I I -0.4742 1.8119 'International Tables Vol C Tables 4.2.6.8 and 6.1.1.4'

loop_
_geom_angle_atom_site_label_1
_geom_angle_atom_site_label_2
_geom_angle_atom_site_label_3
_geom_angle
_geom_angle_site_symmetry_1
_geom_angle_site_symmetry_3
_geom_angle_publ_flag
C4 C3 C8 121.27(14) . . ?
C4 C3 N1 119.59(13) . . ?
C8 C3 N1 119.15(13) . . ?
C6 C7 C8 120.09(15) . . ?
C6 C7 H7 120.0(13) . . ?
C8 C7 H7 119.8(13) . . ?
C6 C5 C4 120.25(15) . . ?
C6 C5 H5 119.3(11) . . ?
C4 C5 H5 120.4(12) . . ?
C1 N1 C3 125.19(14) . . ?
C1 N1 C2 117.75(14) . . ?
C3 N1 C2 116.81(13) . . ?
C3 C8 C7 119.02(15) . . ?
C3 C8 H8 121.4(11) . . ?
C7 C8 H8 119.5(11) . . ?
C3 C4 C5 118.85(14) . . ?
C3 C4 H4 119.7(10) . . ?
C5 C4 H4 121.4(10) . . ?
C5 C6 C7 120.38(15) . . ?
C5 C6 H6 119.9(12) . . ?
C7 C6 H6 119.6(12) . . ?
N1 C2 H2A 109.5 . . ?
N1 C2 H2B 109.5 . . ?
H2A C2 H2B 109.5 . . ?
N1 C2 H2C 109.5 . . ?
H2A C2 H2C 109.5 . . ?
H2B C2 H2C 109.5 . . ?
N1 C1 N1 130.2(2) . 2_655 ?
N1 C1 H1 114.88(10) . . ?
N1 C1 H1 114.88(10) 2_655 . ?

loop_
_geom_bond_atom_site_label_1
_geom_bond_atom_site_label_2
_geom_bond_distance
_geom_bond_site_symmetry_2
_geom_bond_publ_flag
C3 C4 1.385(2) . ?
C3 C8 1.387(2) . ?
C3 N1 1.4377(18) . ?
C7 C6 1.382(2) . ?
C7 C8 1.387(2) . ?
C7 H7 0.93(2) . ?
C5 C6 1.381(2) . ?
C5 C4 1.388(2) . ?
C5 H5 0.974(19) . ?
N1 C1 1.3153(16) . ?
N1 C2 1.4721(19) . ?
C8 H8 0.96(2) . ?
C4 H4 0.954(18) . ?
C6 H6 0.948(19) . ?
C2 H2A 0.9800 . ?
C2 H2B 0.9800 . ?
C2 H2C 0.9800 . ?
C1 N1 1.3153(16) 2_655 ?
C1 H1 0.94(3) . ?
